data_4514504
loop_
_publ_author_name
'Han, Lin'
'Pham, Tony'
'Zhuo, Mingjing'
'Forrest, Katherine A.'
'Suepaul, Shanelle'
'Space, Brian'
'Zaworotko, Michael J.'
'Shi, Wei'
'Chen, Yao'
'Cheng, Peng'
'Zhang, Zhenjie'

_publ_section_title
;
 Molecular Sieving and Direct Visualization of CO<sub>2</sub> in Binding
 Pockets of an Ultramicroporous Lanthanide Metal-Organic Framework
 Platform.
;
_journal_issue 26
_journal_name_full 'ACS applied materials &amp; interfaces'
_journal_page_first 23192
_journal_page_last 23197
_journal_paper_doi 10.1021/acsami.9b04619
_journal_volume 11
_journal_year 2019
_chemical_formula_moiety 'C12 H8 Lu N3 O9, C3 H7 N O'
_chemical_formula_sum 'C15 H15 Lu N4 O10'
_chemical_formula_weight 586.28
_space_group_crystal_system monoclinic
_space_group_IT_number 14
_space_group_name_Hall '-P 2ybc'
_space_group_name_H-M_alt 'P 1 21/c 1'
_symmetry_space_group_name_Hall '-P 2ybc'
_symmetry_space_group_name_H-M 'P 1 21/c 1'
_atom_sites_solution_hydrogens geom
_atom_sites_solution_primary iterative
_atom_sites_solution_secondary difmap
_audit_creation_date 2019-05-28
_audit_creation_method
;
Olex2 1.2
(compiled 2014.09.19 svn.r3010 for OlexSys, GUI svn.r4874)
;
_cell_angle_alpha 90.00
_cell_angle_beta 109.554(8)
_cell_angle_gamma 90.00
_cell_formula_units_Z 4
_cell_length_a 10.0344(7)
_cell_length_b 17.3268(9)
_cell_length_c 11.3146(7)
_cell_measurement_reflns_used 3033
_cell_measurement_temperature 120(2)
_cell_measurement_theta_max 25.4270
_cell_measurement_theta_min 3.5300
_cell_volume 1853.7(2)
_computing_molecular_graphics 'Olex2 (Dolomanov et al., 2009)'
_computing_publication_material 'Olex2 (Dolomanov et al., 2009)'
_computing_structure_refinement 'SHELXL-97 (Sheldrick, 1997)'
_computing_structure_solution 'olex2.solve (Bourhis et al., 2013)'
_diffrn_ambient_temperature 120(2)
_diffrn_measured_fraction_theta_full 0.994
_diffrn_measured_fraction_theta_max 0.994
_diffrn_measurement_device_type 'SuperNova, Single source at offset/far, Eos'
_diffrn_radiation_monochromator graphite
_diffrn_radiation_type MoK\a
_diffrn_radiation_wavelength 0.71073
_diffrn_reflns_av_R_equivalents 0.0600
_diffrn_reflns_av_unetI/netI 0.0766
_diffrn_reflns_limit_h_max 11
_diffrn_reflns_limit_h_min -12
_diffrn_reflns_limit_k_max 20
_diffrn_reflns_limit_k_min -19
_diffrn_reflns_limit_l_max 12
_diffrn_reflns_limit_l_min -13
_diffrn_reflns_number 7016
_diffrn_reflns_theta_full 25.34
_diffrn_reflns_theta_max 25.34
_diffrn_reflns_theta_min 3.03
_diffrn_source 'fine-focus sealed tube'
_exptl_absorpt_coefficient_mu 5.391
_exptl_absorpt_correction_T_max 1.00000
_exptl_absorpt_correction_T_min 0.64206
_exptl_absorpt_correction_type multi-scan
_exptl_crystal_colour clear
_exptl_crystal_density_diffrn 2.101
_exptl_crystal_density_method 'not measured'
_exptl_crystal_description 'clear light colourless'
_exptl_crystal_F_000 1136
_exptl_crystal_size_max 0.2
_exptl_crystal_size_mid 0.15
_exptl_crystal_size_min 0.13
_refine_diff_density_max 1.296
_refine_diff_density_min -1.312
_refine_diff_density_rms 0.251
_refine_ls_extinction_method none
_refine_ls_goodness_of_fit_ref 1.059
_refine_ls_hydrogen_treatment mixed
_refine_ls_matrix_type full
_refine_ls_number_parameters 273
_refine_ls_number_reflns 3364
_refine_ls_number_restraints 630
_refine_ls_restrained_S_all 0.974
_refine_ls_R_factor_all 0.0516
_refine_ls_R_factor_gt 0.0430
_refine_ls_shift/su_max 0.001
_refine_ls_shift/su_mean 0.000
_refine_ls_structure_factor_coef Fsqd
_refine_ls_weighting_details 'calc w=1/[\s^2^(Fo^2^)+(0.0461P)^2^+0.0000P] where P=(Fo^2^+2Fc^2^)/3'
_refine_ls_weighting_scheme calc
_refine_ls_wR_factor_gt 0.1011
_refine_ls_wR_factor_ref 0.1103
_reflns_number_gt 2854
_reflns_number_total 3364
_reflns_threshold_expression >2sigma(I)
_cod_data_source_file am9b04619_si_004.cif
_cod_data_source_block NKMOF-3-Lu
_cod_database_code 4514504
_olex2_refinement_description
;
1. Others
 Fixed Uiso: H11(0.012) H8(0.012) H12(0.015) H7(0.012) H6(0.015) H2(0.014)
 H5(0.017) H14A(0.18) H14B(0.18) H14C(0.18) H15(0.102) H1(0.016) H13A(0.102)
 H13B(0.102) H13C(0.102)
 Fixed X: H11(-0.5246) H8(-0.5668) H12(-0.2844) H7(-0.3226) H6(-0.1504)
 H2(0.0927) H5(-0.095) H14A(-0.3831) H14B(-0.316) H14C(-0.3523) H15(-0.6988)
 H1(0.0459) H13A(-0.5183) H13B(-0.5083) H13C(-0.6535)
 Fixed Y: H11(-0.0056) H8(-0.1083) H12(-0.021) H7(-0.1282) H6(0.1948)
 H2(0.2844) H5(0.315) H14A(0.2355) H14B(0.1761) H14C(0.2599) H15(0.1583)
 H1(0.097) H13A(0.2319) H13B(0.1417) H13C(0.1832)
 Fixed Z: H11(0.2901) H8(-0.0364) H12(0.3486) H7(0.0301) H6(0.2127) H2(0.1351)
 H5(0.2977) H14A(0.3166) H14B(0.4247) H14C(0.4567) H15(0.2746) H1(0.5393)
 H13A(0.5553) H13B(0.5501) H13C(0.4855)
;
_olex2_submission_special_instructions 'No special instructions were received'

loop_
_space_group_symop_id
_space_group_symop_operation_xyz
1 'x, y, z'
2 '-x, y+1/2, -z+1/2'
3 '-x, -y, -z'
4 'x, -y-1/2, z-1/2'

loop_
_atom_site_label
_atom_site_type_symbol
_atom_site_fract_x
_atom_site_fract_y
_atom_site_fract_z
_atom_site_U_iso_or_equiv
_atom_site_adp_type
_atom_site_occupancy
_atom_site_symmetry_multiplicity
_atom_site_calc_flag
_atom_site_refinement_flags
Lu1 Lu 0.00657(3) 0.006853(15) 0.18207(2) 0.00714(12) Uani 1 1 d .
O4 O -0.1441(4) -0.0813(2) 0.2284(4) 0.0088(9) Uani 1 1 d U
O7 O 0.2223(5) -0.0094(2) 0.1520(4) 0.0118(10) Uani 1 1 d U
O6 O -0.2067(4) 0.0449(2) 0.0429(4) 0.0096(9) Uani 1 1 d U
O8 O 0.0543(4) 0.1356(2) 0.1511(4) 0.0097(9) Uani 1 1 d U
N1 N 0.2299(6) -0.0296(3) 0.4039(5) 0.0138(12) Uani 1 1 d U
O1 O 0.2016(5) 0.0399(3) 0.3755(4) 0.0141(10) Uani 1 1 d U
O9 O 0.0214(4) 0.0849(2) -0.0354(4) 0.0104(9) Uani 1 1 d U
O2 O 0.1435(5) -0.0797(2) 0.3395(4) 0.0145(10) Uani 1 1 d U
O5 O -0.0883(4) 0.0661(2) 0.3181(4) 0.0111(9) Uani 1 1 d U
C4 C 0.0325(6) 0.1420(3) 0.0358(6) 0.0067(13) Uani 1 1 d .
C9 C -0.5711(6) -0.0524(4) 0.1179(5) 0.0071(12) Uani 1 1 d U
C11 C -0.4851(7) -0.0285(4) 0.2352(6) 0.0103(13) Uani 1 1 d U
H11 H -0.5246 -0.0056 0.2901 0.012 Uiso 1 1 calc R
C8 C -0.5101(6) -0.0903(4) 0.0416(6) 0.0102(13) Uani 1 1 d U
H8 H -0.5668 -0.1083 -0.0364 0.012 Uiso 1 1 calc R
C12 C -0.3420(7) -0.0384(4) 0.2705(6) 0.0127(14) Uani 1 1 d U
H12 H -0.2844 -0.0210 0.3486 0.015 Uiso 1 1 calc R
N2 N -0.2839(5) -0.0730(3) 0.1938(4) 0.0094(11) Uani 1 1 d U
C7 C -0.3640(6) -0.1017(4) 0.0804(5) 0.0101(13) Uani 1 1 d U
H7 H -0.3226 -0.1282 0.0301 0.012 Uiso 1 1 calc R
O3 O 0.3361(5) -0.0484(3) 0.4905(4) 0.0318(13) Uani 1 1 d U
C6 C -0.0986(7) 0.2000(4) 0.2975(6) 0.0128(14) Uani 1 1 d .
H6 H -0.1504 0.1948 0.2127 0.015 Uiso 1 1 calc R
C3 C 0.0068(6) 0.2206(4) -0.0239(5) 0.0064(13) Uani 1 1 d U
C10 C 0.2728(6) -0.0353(4) 0.0721(5) 0.0083(13) Uani 1 1 d U
C2 C 0.0464(7) 0.2878(4) 0.0490(6) 0.0116(14) Uani 1 1 d U
H2 H 0.0927 0.2844 0.1351 0.014 Uiso 1 1 calc R
C5 C -0.0673(7) 0.2715(4) 0.3481(5) 0.0142(15) Uani 1 1 d .
H5 H -0.0950 0.3150 0.2977 0.017 Uiso 1 1 calc R
N4 N -0.5211(9) 0.1927(5) 0.3903(9) 0.057(2) Uani 1 1 d .
C14 C -0.3814(12) 0.2182(8) 0.3977(15) 0.120(6) Uani 1 1 d .
H14A H -0.3831 0.2355 0.3166 0.180 Uiso 1 1 calc R
H14B H -0.3160 0.1761 0.4247 0.180 Uiso 1 1 calc R
H14C H -0.3523 0.2599 0.4567 0.180 Uiso 1 1 calc R
O10 O -0.5947(12) 0.1712(5) 0.1781(7) 0.117(4) Uani 1 1 d .
C15 C -0.6093(15) 0.1731(7) 0.2758(11) 0.085(4) Uani 1 1 d .
H15 H -0.6988 0.1583 0.2746 0.102 Uiso 1 1 calc R
N3 N -0.0552(5) 0.1356(3) 0.3691(4) 0.0074(11) Uani 1 1 d U
C1 C 0.0162(6) 0.1415(4) 0.4919(5) 0.0130(15) Uani 1 1 d U
H1 H 0.0459 0.0970 0.5393 0.016 Uiso 1 1 calc R
C13 C -0.5529(12) 0.1869(7) 0.5048(9) 0.068(3) Uani 1 1 d .
H13A H -0.5183 0.2319 0.5553 0.102 Uiso 1 1 calc R
H13B H -0.5083 0.1417 0.5501 0.102 Uiso 1 1 calc R
H13C H -0.6535 0.1832 0.4855 0.102 Uiso 1 1 calc R

loop_
_atom_site_aniso_label
_atom_site_aniso_U_11
_atom_site_aniso_U_22
_atom_site_aniso_U_33
_atom_site_aniso_U_23
_atom_site_aniso_U_13
_atom_site_aniso_U_12
Lu1 0.00639(19) 0.00603(18) 0.00746(18) -0.00034(10) 0.00029(13) 0.00000(10)
O4 0.0034(16) 0.0086(16) 0.0122(16) 0.0018(14) -0.0001(13) -0.0003(14)
O7 0.010(2) 0.0138(19) 0.0110(19) -0.0022(15) 0.0020(16) 0.0003(16)
O6 0.004(2) 0.005(2) 0.018(2) -0.0001(18) -0.0002(18) 0.0007(18)
O8 0.012(2) 0.005(2) 0.0104(19) 0.0020(16) 0.0016(17) -0.0007(18)
N1 0.014(3) 0.019(3) 0.008(2) -0.001(2) 0.003(2) 0.007(2)
O1 0.009(2) 0.016(2) 0.013(2) -0.0050(19) -0.0015(18) 0.003(2)
O9 0.010(2) 0.007(2) 0.015(2) -0.0022(18) 0.0055(17) -0.0020(18)
O2 0.013(2) 0.012(2) 0.016(2) 0.0035(19) 0.0012(18) 0.000(2)
O5 0.0122(19) 0.0085(18) 0.0108(17) -0.0045(15) 0.0015(15) -0.0049(16)
C4 0.003(3) 0.005(3) 0.011(3) 0.000(3) 0.002(2) -0.002(3)
C9 0.007(2) 0.007(2) 0.010(2) 0.0031(19) 0.0059(19) -0.0008(19)
C11 0.009(2) 0.010(2) 0.012(2) -0.0003(17) 0.0037(16) 0.0010(17)
C8 0.010(2) 0.008(2) 0.010(2) 0.0014(18) -0.0003(17) -0.0016(19)
C12 0.012(2) 0.014(2) 0.0122(19) -0.0014(15) 0.0037(15) -0.0011(16)
N2 0.0074(18) 0.0080(18) 0.0114(18) 0.0010(15) 0.0010(15) -0.0004(15)
C7 0.010(2) 0.009(2) 0.010(2) -0.0015(17) 0.0016(17) -0.0011(18)
O3 0.024(3) 0.035(3) 0.025(3) -0.006(2) -0.006(2) 0.015(3)
C6 0.012(4) 0.018(4) 0.007(3) -0.002(3) 0.002(3) 0.005(3)
C3 0.004(3) 0.009(3) 0.006(3) 0.001(2) 0.002(2) 0.003(2)
C10 0.009(2) 0.006(2) 0.008(2) 0.0037(19) -0.0007(19) -0.0013(19)
C2 0.013(3) 0.008(3) 0.014(3) -0.002(2) 0.005(2) -0.001(2)
C5 0.019(4) 0.011(3) 0.010(3) -0.002(3) 0.001(3) 0.000(3)
N4 0.055(6) 0.046(5) 0.086(7) 0.015(5) 0.042(5) 0.011(4)
C14 0.051(8) 0.080(10) 0.245(19) 0.019(11) 0.071(11) -0.015(7)
O10 0.226(12) 0.089(7) 0.039(5) -0.016(5) 0.048(6) 0.004(7)
C15 0.107(11) 0.076(9) 0.058(8) 0.015(7) 0.009(8) -0.008(8)
N3 0.005(2) 0.010(2) 0.008(2) -0.0017(18) 0.0016(17) -0.0023(18)
C1 0.015(3) 0.012(3) 0.013(2) -0.0015(19) 0.005(2) 0.002(2)
C13 0.064(7) 0.074(8) 0.065(8) -0.009(6) 0.019(6) 0.006(7)

loop_
_atom_type_symbol
_atom_type_description
_atom_type_scat_dispersion_real
_atom_type_scat_dispersion_imag
_atom_type_scat_source
C C 0.0033 0.0016 'International Tables Vol C Tables 4.2.6.8 and 6.1.1.4'
H H 0.0000 0.0000 'International Tables Vol C Tables 4.2.6.8 and 6.1.1.4'
Lu Lu -0.4720 5.8584 'International Tables Vol C Tables 4.2.6.8 and 6.1.1.4'
N N 0.0061 0.0033 'International Tables Vol C Tables 4.2.6.8 and 6.1.1.4'
O O 0.0106 0.0060 'International Tables Vol C Tables 4.2.6.8 and 6.1.1.4'

loop_
_geom_angle_atom_site_label_1
_geom_angle_atom_site_label_2
_geom_angle_atom_site_label_3
_geom_angle
_geom_angle_site_symmetry_1
_geom_angle_site_symmetry_3
O4 Lu1 O8 147.40(14) . .
O4 Lu1 N1 92.04(15) . .
O4 Lu1 O1 109.57(14) . .
O4 Lu1 O9 136.86(12) . .
O4 Lu1 O2 71.01(14) . .
O4 Lu1 C4 146.98(15) . .
O7 Lu1 O4 131.44(14) . .
O7 Lu1 O8 81.11(14) . .
O7 Lu1 N1 66.44(16) . .
O7 Lu1 O1 69.87(15) . .
O7 Lu1 O9 67.09(14) . .
O7 Lu1 O2 72.53(15) . .
O7 Lu1 C4 75.56(15) . .
O6 Lu1 O4 79.37(14) . .
O6 Lu1 O7 129.66(15) . .
O6 Lu1 O8 79.22(14) . .
O6 Lu1 N1 163.37(15) . .
O6 Lu1 O1 145.61(15) . .
O6 Lu1 O9 64.99(13) . .
O6 Lu1 O2 150.29(15) . .
O6 Lu1 O5 80.26(14) . .
O6 Lu1 C4 67.69(15) . .
O8 Lu1 N1 101.87(15) . .
O8 Lu1 O1 76.66(14) . .
O8 Lu1 O9 49.05(13) . .
O8 Lu1 O2 128.19(14) . .
O8 Lu1 C4 24.34(15) . .
N1 Lu1 O9 128.15(14) . .
N1 Lu1 C4 119.17(17) . .
O1 Lu1 N1 26.37(17) . .
O1 Lu1 O9 113.57(13) . .
O1 Lu1 C4 96.98(16) . .
O9 Lu1 O4 76.84(15) 3 .
O9 Lu1 O7 72.39(15) 3 .
O9 Lu1 O6 80.72(14) 3 .
O9 Lu1 O8 123.14(14) 3 .
O9 Lu1 N1 111.38(15) 3 .
O9 Lu1 O1 133.30(14) 3 .
O9 Lu1 O9 74.25(15) 3 .
O9 Lu1 O2 90.31(15) 3 .
O9 Lu1 O5 146.20(15) 3 .
O9 Lu1 C4 25.04(14) . .
O9 Lu1 C4 99.27(16) 3 .
O2 Lu1 N1 26.58(15) . .
O2 Lu1 O1 52.74(14) . .
O2 Lu1 O9 139.43(13) . .
O2 Lu1 C4 142.00(16) . .
O5 Lu1 O4 72.36(15) . .
O5 Lu1 O7 140.10(15) . .
O5 Lu1 O8 80.00(15) . .
O5 Lu1 N1 83.58(15) . .
O5 Lu1 O1 71.72(14) . .
O5 Lu1 O9 121.13(14) . .
O5 Lu1 O2 92.55(14) . .
O5 Lu1 C4 98.99(16) . .
N2 O4 Lu1 124.3(3) . .
C10 O7 Lu1 140.3(4) . .
C10 O6 Lu1 136.1(4) 3 .
C4 O8 Lu1 105.5(4) . .
O1 N1 Lu1 60.9(3) . .
O1 N1 O2 117.2(5) . .
O2 N1 Lu1 57.1(3) . .
O3 N1 Lu1 171.9(4) . .
O3 N1 O1 121.5(6) . .
O3 N1 O2 121.3(6) . .
N1 O1 Lu1 92.8(3) . .
Lu1 O9 Lu1 105.75(15) 3 .
C4 O9 Lu1 173.0(4) . 3
C4 O9 Lu1 80.8(3) . .
N1 O2 Lu1 96.4(3) . .
N3 O5 Lu1 126.5(3) . .
O8 C4 Lu1 50.1(3) . .
O8 C4 O9 123.0(6) . .
O8 C4 C3 119.4(5) . .
O9 C4 Lu1 74.2(3) . .
O9 C4 C3 117.4(5) . .
C3 C4 Lu1 160.7(4) . .
C11 C9 C10 120.9(5) . 1_455
C8 C9 C11 118.5(5) . .
C8 C9 C10 120.5(5) . 1_455
C12 C11 C9 120.0(6) . .
C9 C8 C7 120.7(5) . .
N2 C12 C11 120.7(6) . .
O4 N2 C12 120.2(5) . .
O4 N2 C7 118.0(5) . .
C12 N2 C7 121.8(5) . .
N2 C7 C8 118.1(6) . .
C5 C6 N3 120.9(6) . .
C2 C3 C4 121.0(5) . .
C5 C3 C4 120.5(5) 4_565 .
C5 C3 C2 118.3(6) 4_565 .
O7 C10 O6 126.3(6) . 3
O7 C10 C9 116.5(5) . 1_655
O6 C10 C9 117.2(5) 3 1_655
C1 C2 C3 119.3(6) 4_565 .
C6 C5 C3 119.7(6) . 4_566
C15 N4 C14 116.5(10) . .
C15 N4 C13 125.2(10) . .
C13 N4 C14 118.2(10) . .
O10 C15 N4 132.1(14) . .
O5 N3 C6 120.0(5) . .
O5 N3 C1 119.3(5) . .
C1 N3 C6 120.6(5) . .
N3 C1 C2 121.0(6) . 4_566

loop_
_geom_bond_atom_site_label_1
_geom_bond_atom_site_label_2
_geom_bond_distance
_geom_bond_site_symmetry_2
Lu1 O4 2.329(4) .
Lu1 O7 2.319(5) .
Lu1 O6 2.288(4) .
Lu1 O8 2.333(4) .
Lu1 N1 2.820(5) .
Lu1 O1 2.466(4) .
Lu1 O9 2.855(4) .
Lu1 O9 2.248(4) 3
Lu1 O2 2.381(4) .
Lu1 O5 2.304(4) .
Lu1 C4 2.929(6) .
O4 N2 1.331(6) .
O7 C10 1.257(8) .
O6 C10 1.259(7) 3
O8 C4 1.253(7) .
N1 O1 1.254(7) .
N1 O2 1.270(7) .
N1 O3 1.226(7) .
O9 Lu1 2.248(4) 3
O9 C4 1.256(7) .
O5 N3 1.330(6) .
C4 C3 1.503(8) .
C9 C11 1.383(8) .
C9 C8 1.380(8) .
C9 C10 1.506(8) 1_455
C11 C12 1.366(9) .
C8 C7 1.397(8) .
C12 N2 1.338(8) .
N2 C7 1.360(7) .
C6 C5 1.358(9) .
C6 N3 1.362(8) .
C3 C2 1.406(9) .
C3 C5 1.396(7) 4_565
C10 O6 1.259(7) 3
C10 C9 1.506(8) 1_655
C2 C1 1.370(9) 4_565
C5 C3 1.396(7) 4_566
N4 C14 1.445(12) .
N4 C15 1.345(13) .
N4 C13 1.438(12) .
O10 C15 1.163(14) .
N3 C1 1.337(7) .
C1 C2 1.370(9) 4_566
